data_7110541
loop_
_publ_author_name
'Konze, Wayde V.'
'Scott, Brian L.'
'Kubas, Gregory J.'

_publ_contact_author
;
Gregory J. Kubas
CST-18
MS J514
Los Alamos National Laboratory
Los Alamos, NM 87545 USA
;
_publ_section_title
;
 First example of B--C bond cleavage in the BArF (B[C6H3(CF3)2-3,5]4)
 anion mediated by a transition metal species,
 trans-[(Ph3P)2Pt(Me)(OEt2)]+
;
_journal_issue 18
_journal_name_full 'Chemical Communications'
_journal_page_first 1807
_journal_paper_doi 10.1039/a902274k
_journal_year 1999
_chemical_formula_sum 'C24 H9 B F18'
_chemical_formula_weight 650.12
_chemical_name_common
;
tris[3,5-bis(trifluoromethyl)phenyl]borane
;
_space_group_IT_number 2
_symmetry_cell_setting triclinic
_symmetry_space_group_name_Hall '-P 1'
_symmetry_space_group_name_H-M 'P -1'
_atom_sites_solution_hydrogens geom
_atom_sites_solution_primary direct
_atom_sites_solution_secondary difmap
_audit_creation_method SHELXL-97
_cell_angle_alpha 100.544(2)
_cell_angle_beta 110.146(1)
_cell_angle_gamma 97.299(2)
_cell_formula_units_Z 2
_cell_length_a 9.5433(9)
_cell_length_b 11.656(1)
_cell_length_c 12.775(1)
_cell_measurement_temperature 203(2)
_cell_volume 1283.47(19)
_computing_structure_refinement 'SHELXL-97 (Sheldrick, 1997)'
_computing_structure_solution 'SHELXS-97 (Sheldrick, 1990)'
_diffrn_ambient_temperature 203(2)
_diffrn_radiation_monochromator graphite
_diffrn_radiation_source 'fine-focus sealed tube'
_diffrn_radiation_type MoK\a
_diffrn_radiation_wavelength 0.71073
_diffrn_reflns_av_R_equivalents 0.0000
_diffrn_reflns_av_sigmaI/netI 0.0809
_diffrn_reflns_limit_h_max 10
_diffrn_reflns_limit_h_min -11
_diffrn_reflns_limit_k_max 14
_diffrn_reflns_limit_k_min -14
_diffrn_reflns_limit_l_max 15
_diffrn_reflns_limit_l_min 0
_diffrn_reflns_number 4206
_diffrn_reflns_theta_full 26.40
_diffrn_reflns_theta_max 26.40
_diffrn_reflns_theta_min 1.82
_exptl_absorpt_coefficient_mu 0.189
_exptl_crystal_colour colorless
_exptl_crystal_density_diffrn 1.682
_exptl_crystal_density_method 'not measured'
_exptl_crystal_description irregular
_exptl_crystal_F_000 640
_exptl_crystal_preparation 'crystallized from benzene'
_exptl_crystal_size_max 0.25
_exptl_crystal_size_mid 0.16
_exptl_crystal_size_min 0.08
_refine_diff_density_max 0.446
_refine_diff_density_min -0.346
_refine_diff_density_rms 0.055
_refine_ls_extinction_method none
_refine_ls_goodness_of_fit_ref 0.958
_refine_ls_hydrogen_treatment mixed
_refine_ls_matrix_type full
_refine_ls_number_parameters 496
_refine_ls_number_reflns 4206
_refine_ls_number_restraints 0
_refine_ls_restrained_S_all 0.958
_refine_ls_R_factor_all 0.1085
_refine_ls_R_factor_gt 0.0628
_refine_ls_shift/su_max 0.001
_refine_ls_shift/su_mean 0.000
_refine_ls_structure_factor_coef Fsqd
_refine_ls_weighting_details 'calc w=1/[\s^2^(Fo^2^)+(0.0993P)^2^+0.0000P] where P=(Fo^2^+2Fc^2^)/3'
_refine_ls_weighting_scheme calc
_refine_ls_wR_factor_gt 0.1582
_refine_ls_wR_factor_ref 0.1820
_reflns_number_gt 2437
_reflns_number_total 4206
_reflns_threshold_expression >2sigma(I)
_cod_data_source_file 902274ksup1.cif
_cod_data_source_block ccd209
_cod_original_cell_volume 1283.4(2)
_cod_database_code 7110541

loop_
_symmetry_equiv_pos_as_xyz
'x, y, z'
'-x, -y, -z'

loop_
_atom_site_label
_atom_site_type_symbol
_atom_site_fract_x
_atom_site_fract_y
_atom_site_fract_z
_atom_site_U_iso_or_equiv
_atom_site_adp_type
_atom_site_occupancy
_atom_site_symmetry_multiplicity
_atom_site_calc_flag
_atom_site_refinement_flags
C1 C 0.1408(4) 0.3195(3) 0.7592(3) 0.0385(8) Uani 1 1 d .
C2 C 0.2787(4) 0.3045(3) 0.8363(3) 0.0394(8) Uani 1 1 d .
H2 H 0.2771 0.2533 0.8840 0.047 Uiso 1 1 calc R
C3 C 0.4179(4) 0.3647(3) 0.8429(3) 0.0401(9) Uani 1 1 d .
C4 C 0.4231(4) 0.4433(3) 0.7746(4) 0.0503(10) Uani 1 1 d .
H4 H 0.5164 0.4838 0.7794 0.060 Uiso 1 1 calc R
C5 C 0.2876(5) 0.4612(3) 0.6988(3) 0.0488(10) Uani 1 1 d .
C6 C 0.1488(4) 0.3979(3) 0.6894(3) 0.0434(9) Uani 1 1 d .
H6 H 0.0592 0.4078 0.6357 0.052 Uiso 1 1 calc R
C7 C -0.0389(4) 0.2246(3) 0.8593(3) 0.0354(8) Uani 1 1 d .
C8 C 0.0350(4) 0.3049(3) 0.9663(3) 0.0382(8) Uani 1 1 d .
H8 H 0.1010 0.3742 0.9731 0.046 Uiso 1 1 calc R
C9 C 0.0118(4) 0.2831(3) 1.0634(3) 0.0397(8) Uani 1 1 d .
C10 C -0.0827(4) 0.1783(3) 1.0550(3) 0.0426(9) Uani 1 1 d .
H10 H -0.0978 0.1634 1.1198 0.051 Uiso 1 1 calc R
C11 C -0.1542(4) 0.0961(3) 0.9505(3) 0.0372(8) Uani 1 1 d .
C12 C -0.1346(4) 0.1199(3) 0.8533(3) 0.0347(8) Uani 1 1 d .
H12 H -0.1860 0.0653 0.7827 0.042 Uiso 1 1 calc R
C13 C -0.1489(4) 0.2062(3) 0.6296(3) 0.0406(9) Uani 1 1 d .
C14 C -0.3009(4) 0.2098(3) 0.6152(3) 0.0397(8) Uani 1 1 d .
H14 H -0.3236 0.2380 0.6792 0.048 Uiso 1 1 calc R
C15 C -0.4173(4) 0.1725(3) 0.5081(3) 0.0406(9) Uani 1 1 d .
C16 C -0.3871(4) 0.1256(3) 0.4118(3) 0.0451(9) Uani 1 1 d .
H16 H -0.4660 0.0985 0.3400 0.054 Uiso 1 1 calc R
C17 C -0.2400(5) 0.1197(3) 0.4236(3) 0.0442(9) Uani 1 1 d .
C18 C -0.1223(4) 0.1616(3) 0.5303(3) 0.0424(9) Uani 1 1 d .
H18 H -0.0227 0.1601 0.5361 0.051 Uiso 1 1 calc R
C19 C 0.5633(5) 0.3413(4) 0.9215(4) 0.0518(10) Uani 1 1 d .
C20 C 0.2907(7) 0.5483(5) 0.6250(6) 0.0763(15) Uani 1 1 d .
C21 C -0.2601(4) -0.0151(3) 0.9414(4) 0.0483(10) Uani 1 1 d .
C22 C 0.0919(6) 0.3733(4) 1.1759(4) 0.0562(11) Uani 1 1 d .
C23 C -0.5767(5) 0.1831(3) 0.4935(4) 0.0508(10) Uani 1 1 d .
C24 C -0.2029(7) 0.0692(4) 0.3222(4) 0.0612(12) Uani 1 1 d .
B1 B -0.0151(5) 0.2504(3) 0.7496(3) 0.0392(10) Uani 1 1 d .
F1 F 0.553(2) 0.2850(19) 1.0007(15) 0.111(7) Uani 0.50 1 d P
F2 F 0.6612(17) 0.4425(11) 0.9814(12) 0.102(5) Uani 0.50 1 d P
F3 F 0.629(2) 0.2801(16) 0.8690(10) 0.093(5) Uani 0.50 1 d P
F1' F 0.551(2) 0.3215(19) 1.0143(11) 0.096(6) Uani 0.50 1 d P
F2' F 0.6830(17) 0.4272(12) 0.9530(14) 0.131(7) Uani 0.50 1 d P
F3' F 0.599(2) 0.2449(17) 0.8723(16) 0.122(7) Uani 0.50 1 d P
F4 F 0.4174(11) 0.593(2) 0.629(2) 0.149(9) Uani 0.50 1 d P
F5 F 0.208(2) 0.4900(8) 0.5089(7) 0.110(3) Uani 0.50 1 d P
F6 F 0.218(3) 0.6264(18) 0.639(3) 0.155(10) Uani 0.50 1 d P
F4' F 0.376(3) 0.5301(17) 0.571(2) 0.150(9) Uani 0.50 1 d P
F5' F 0.1709(17) 0.576(3) 0.577(3) 0.168(13) Uani 0.50 1 d P
F6' F 0.377(4) 0.6587(10) 0.7015(12) 0.170(8) Uani 0.50 1 d P
F7 F -0.2094(3) -0.0598(2) 1.0331(2) 0.0735(8) Uani 1 1 d .
F8 F -0.2765(3) -0.1027(2) 0.8529(2) 0.0870(9) Uani 1 1 d .
F9 F -0.3959(3) 0.0021(2) 0.9308(3) 0.1083(12) Uani 1 1 d .
F10 F 0.2289(16) 0.3643(13) 1.2286(14) 0.132(7) Uani 0.50 1 d P
F11 F 0.103(2) 0.4849(10) 1.1681(10) 0.099(5) Uani 0.50 1 d P
F12 F 0.020(2) 0.3707(15) 1.2488(15) 0.121(7) Uani 0.50 1 d P
F10' F 0.2378(11) 0.3926(13) 1.2081(12) 0.113(7) Uani 0.50 1 d P
F11' F 0.055(2) 0.4734(12) 1.1733(14) 0.165(9) Uani 0.50 1 d P
F12' F 0.070(2) 0.3351(16) 1.2588(10) 0.120(6) Uani 0.50 1 d P
F13 F -0.6077(3) 0.1754(3) 0.5861(2) 0.0964(10) Uani 1 1 d .
F14 F -0.6089(4) 0.2824(3) 0.4735(4) 0.1380(16) Uani 1 1 d .
F15 F -0.6821(3) 0.0955(3) 0.4143(3) 0.1106(12) Uani 1 1 d .
F16 F -0.251(2) 0.1244(10) 0.2422(10) 0.100(6) Uani 0.50 1 d P
F17 F -0.302(2) -0.0390(8) 0.2606(11) 0.118(4) Uani 0.50 1 d P
F18 F -0.0716(14) 0.058(2) 0.3382(9) 0.165(7) Uani 0.50 1 d P
F16' F -0.3017(18) 0.062(2) 0.2256(11) 0.153(8) Uani 0.50 1 d P
F17' F -0.160(2) -0.0324(9) 0.3275(11) 0.094(3) Uani 0.50 1 d P
F18' F -0.0768(18) 0.1375(9) 0.3234(12) 0.108(5) Uani 0.50 1 d P

loop_
_atom_site_aniso_label
_atom_site_aniso_U_11
_atom_site_aniso_U_22
_atom_site_aniso_U_33
_atom_site_aniso_U_23
_atom_site_aniso_U_13
_atom_site_aniso_U_12
C1 0.050(2) 0.0324(17) 0.040(2) 0.0119(15) 0.0234(19) 0.0107(16)
C2 0.052(2) 0.0313(17) 0.044(2) 0.0111(15) 0.0263(19) 0.0105(16)
C3 0.042(2) 0.0313(17) 0.050(2) 0.0055(16) 0.0231(19) 0.0078(15)
C4 0.045(2) 0.043(2) 0.073(3) 0.015(2) 0.035(2) 0.0058(17)
C5 0.056(3) 0.042(2) 0.063(3) 0.0250(19) 0.033(2) 0.0141(18)
C6 0.046(2) 0.0410(19) 0.048(2) 0.0152(17) 0.022(2) 0.0117(16)
C7 0.034(2) 0.0400(18) 0.036(2) 0.0114(16) 0.0152(17) 0.0085(15)
C8 0.038(2) 0.0387(18) 0.042(2) 0.0115(16) 0.0189(18) 0.0070(15)
C9 0.039(2) 0.046(2) 0.035(2) 0.0072(16) 0.0161(18) 0.0083(16)
C10 0.042(2) 0.050(2) 0.046(2) 0.0210(18) 0.0237(19) 0.0126(17)
C11 0.031(2) 0.0394(18) 0.044(2) 0.0145(17) 0.0155(18) 0.0091(15)
C12 0.0316(19) 0.0383(18) 0.035(2) 0.0088(15) 0.0134(17) 0.0093(14)
C13 0.049(2) 0.0357(18) 0.043(2) 0.0136(16) 0.0230(19) 0.0073(16)
C14 0.048(2) 0.0391(18) 0.036(2) 0.0085(15) 0.0225(19) 0.0058(16)
C15 0.049(2) 0.0348(18) 0.042(2) 0.0121(16) 0.019(2) 0.0082(16)
C16 0.055(3) 0.0388(19) 0.040(2) 0.0119(16) 0.016(2) 0.0084(17)
C17 0.060(3) 0.0360(19) 0.042(2) 0.0146(17) 0.024(2) 0.0109(17)
C18 0.047(2) 0.0427(19) 0.045(2) 0.0137(17) 0.025(2) 0.0110(17)
C19 0.046(3) 0.053(2) 0.058(3) 0.012(2) 0.022(2) 0.010(2)
C20 0.076(4) 0.069(3) 0.109(5) 0.055(3) 0.047(4) 0.020(3)
C21 0.047(2) 0.048(2) 0.056(3) 0.022(2) 0.023(2) 0.0067(18)
C22 0.065(3) 0.060(3) 0.044(3) 0.009(2) 0.025(3) 0.009(2)
C23 0.044(2) 0.054(2) 0.052(3) 0.011(2) 0.017(2) 0.0061(19)
C24 0.078(4) 0.063(3) 0.048(3) 0.012(2) 0.029(3) 0.019(3)
B1 0.046(3) 0.036(2) 0.044(3) 0.0139(18) 0.024(2) 0.0152(18)
F1 0.067(7) 0.153(12) 0.152(15) 0.110(12) 0.047(7) 0.033(7)
F2 0.061(8) 0.075(6) 0.104(6) -0.039(5) -0.013(5) -0.001(5)
F3 0.091(7) 0.154(14) 0.043(5) -0.005(5) 0.028(5) 0.083(9)
F1' 0.069(7) 0.186(15) 0.039(5) 0.037(6) 0.013(4) 0.059(7)
F2' 0.036(4) 0.129(12) 0.223(16) 0.111(12) 0.015(8) -0.003(6)
F3' 0.108(10) 0.096(7) 0.135(11) 0.015(5) 0.002(7) 0.078(7)
F4 0.053(4) 0.169(16) 0.24(2) 0.160(15) 0.032(9) -0.013(8)
F5 0.140(11) 0.113(6) 0.081(6) 0.061(5) 0.034(6) 0.008(7)
F6 0.23(2) 0.091(9) 0.26(3) 0.124(13) 0.16(2) 0.104(14)
F4' 0.25(3) 0.135(11) 0.188(15) 0.107(10) 0.18(2) 0.069(12)
F5' 0.071(6) 0.23(3) 0.23(2) 0.21(2) 0.030(11) 0.015(11)
F6' 0.26(2) 0.055(5) 0.159(10) 0.061(6) 0.036(12) -0.016(8)
F7 0.0818(18) 0.0649(15) 0.0715(17) 0.0415(13) 0.0192(15) -0.0016(13)
F8 0.118(2) 0.0555(15) 0.0769(19) 0.0047(14) 0.0446(18) -0.0253(15)
F9 0.0468(16) 0.0845(19) 0.214(4) 0.072(2) 0.055(2) 0.0126(14)
F10 0.128(13) 0.111(8) 0.087(8) -0.026(6) -0.036(8) 0.072(8)
F11 0.170(12) 0.046(5) 0.050(5) 0.008(4) 0.021(6) -0.022(6)
F12 0.163(12) 0.097(8) 0.118(12) -0.033(7) 0.117(10) -0.023(6)
F10' 0.049(7) 0.156(12) 0.082(7) -0.044(7) 0.026(6) -0.058(7)
F11' 0.220(17) 0.100(11) 0.122(10) -0.035(8) 0.009(9) 0.105(12)
F12' 0.150(13) 0.134(12) 0.024(4) -0.015(5) 0.025(6) -0.080(9)
F13 0.0656(19) 0.151(3) 0.086(2) 0.0332(19) 0.0431(17) 0.0242(18)
F14 0.086(2) 0.113(2) 0.284(5) 0.130(3) 0.097(3) 0.0629(19)
F15 0.0512(17) 0.130(3) 0.106(2) -0.036(2) 0.0167(17) -0.0037(17)
F16 0.194(17) 0.085(5) 0.056(8) 0.025(5) 0.082(10) 0.038(6)
F17 0.217(14) 0.052(4) 0.095(7) -0.017(4) 0.100(9) -0.007(6)
F18 0.080(9) 0.31(2) 0.080(7) -0.043(14) 0.025(6) 0.089(13)
F16' 0.096(8) 0.28(2) 0.053(6) -0.030(12) 0.011(6) 0.093(12)
F17' 0.165(10) 0.069(5) 0.094(7) 0.026(5) 0.086(8) 0.064(6)
F18' 0.143(12) 0.102(6) 0.092(7) -0.013(5) 0.096(9) -0.027(6)

loop_
_atom_type_symbol
_atom_type_description
_atom_type_scat_dispersion_real
_atom_type_scat_dispersion_imag
_atom_type_scat_source
C C 0.0033 0.0016 'International Tables Vol C Tables 4.2.6.8 and 6.1.1.4'
H H 0.0000 0.0000 'International Tables Vol C Tables 4.2.6.8 and 6.1.1.4'
F F 0.0171 0.0103 'International Tables Vol C Tables 4.2.6.8 and 6.1.1.4'
B B 0.0013 0.0007 'International Tables Vol C Tables 4.2.6.8 and 6.1.1.4'

loop_
_geom_angle_atom_site_label_1
_geom_angle_atom_site_label_2
_geom_angle_atom_site_label_3
_geom_angle
C2 C1 C6 117.4(3)
C2 C1 B1 121.5(3)
C6 C1 B1 121.1(3)
C3 C2 C1 121.2(3)
C4 C3 C2 120.4(4)
C4 C3 C19 119.8(3)
C2 C3 C19 119.8(3)
C3 C4 C5 119.5(3)
C6 C5 C4 120.1(3)
C6 C5 C20 119.6(4)
C4 C5 C20 120.3(4)
C5 C6 C1 121.4(4)
C8 C7 C12 117.6(3)
C8 C7 B1 121.2(3)
C12 C7 B1 121.2(3)
C9 C8 C7 121.2(3)
C10 C9 C8 119.9(3)
C10 C9 C22 121.1(3)
C8 C9 C22 119.0(3)
C11 C10 C9 120.0(3)
C10 C11 C12 119.9(3)
C10 C11 C21 119.7(3)
C12 C11 C21 120.4(3)
C11 C12 C7 121.4(3)
C18 C13 C14 116.6(3)
C18 C13 B1 121.1(3)
C14 C13 B1 122.3(3)
C15 C14 C13 121.5(3)
C14 C15 C16 120.3(3)
C14 C15 C23 120.7(3)
C16 C15 C23 118.9(4)
C17 C16 C15 119.4(4)
C16 C17 C18 120.2(3)
C16 C17 C24 121.1(4)
C18 C17 C24 118.7(4)
C17 C18 C13 121.9(3)
F3 C19 F1' 121.8(12)
F3 C19 F2' 86.2(12)
F1' C19 F2' 107.0(11)
F3 C19 F2 106.9(12)
F1' C19 F2 90.2(12)
F2' C19 F2 21.7(12)
F3 C19 F1 104.5(12)
F1' C19 F1 19.1(18)
F2' C19 F1 116.5(11)
F2 C19 F1 104.0(12)
F3 C19 F3' 21.4(17)
F1' C19 F3' 106.4(12)
F2' C19 F3' 105.6(13)
F2 C19 F3' 124.6(12)
F1 C19 F3' 87.6(13)
F3 C19 C3 113.2(7)
F1' C19 C3 111.2(9)
F2' C19 C3 114.9(7)
F2 C19 C3 110.7(8)
F1 C19 C3 116.8(8)
F3' C19 C3 111.2(9)
F5' C20 F4 126.4(9)
F5' C20 F6 39.7(14)
F4 C20 F6 110.6(11)
F5' C20 F4' 118.6(13)
F4 C20 F4' 41.5(10)
F6 C20 F4' 134.9(10)
F5' C20 F5 62.3(13)
F4 C20 F5 105.3(11)
F6 C20 F5 101.2(14)
F4' C20 F5 68.2(10)
F5' C20 F6' 101.1(12)
F4 C20 F6' 57.3(9)
F6 C20 F6' 64.1(10)
F4' C20 F6' 98.5(10)
F5 C20 F6' 144.4(6)
F5' C20 C5 116.7(8)
F4 C20 C5 116.4(7)
F6 C20 C5 112.6(9)
F4' C20 C5 112.3(8)
F5 C20 C5 109.4(5)
F6' C20 C5 106.2(7)
F9 C21 F8 107.1(4)
F9 C21 F7 106.7(3)
F8 C21 F7 104.9(3)
F9 C21 C11 112.6(3)
F8 C21 C11 112.7(3)
F7 C21 C11 112.3(3)
F11' C22 F10 121.9(12)
F11' C22 F10' 106.5(12)
F10 C22 F10' 21.3(11)
F11' C22 F12' 110.5(11)
F10 C22 F12' 82.9(11)
F10' C22 F12' 102.5(10)
F11' C22 F11 21.7(14)
F10 C22 F11 104.7(10)
F10' C22 F11 86.6(10)
F12' C22 F11 124.8(9)
F11' C22 F12 83.8(12)
F10 C22 F12 107.3(12)
F10' C22 F12 123.1(11)
F12' C22 F12 29.2(14)
F11 C22 F12 102.1(10)
F11' C22 C9 112.6(9)
F10 C22 C9 113.6(7)
F10' C22 C9 112.9(7)
F12' C22 C9 111.3(7)
F11 C22 C9 114.4(6)
F12 C22 C9 113.6(9)
F14 C23 F15 108.4(4)
F14 C23 F13 104.7(4)
F15 C23 F13 101.4(3)
F14 C23 C15 114.0(3)
F15 C23 C15 114.1(3)
F13 C23 C15 113.1(3)
F18 C24 F16' 123.8(8)
F18 C24 F16 110.7(12)
F16' C24 F16 35.3(10)
F18 C24 F17' 57.2(9)
F16' C24 F17' 110.6(9)
F16 C24 F17' 135.3(7)
F18 C24 F18' 44.7(11)
F16' C24 F18' 104.3(11)
F16 C24 F18' 74.6(8)
F17' C24 F18' 101.3(8)
F18 C24 F17 109.3(9)
F16' C24 F17 60.3(10)
F16 C24 F17 95.3(8)
F17' C24 F17 58.4(6)
F18' C24 F17 139.3(6)
F18 C24 C17 118.7(6)
F16' C24 C17 116.2(6)
F16 C24 C17 110.6(6)
F17' C24 C17 112.3(5)
F18' C24 C17 110.8(6)
F17 C24 C17 109.7(5)
C1 B1 C13 119.6(3)
C1 B1 C7 120.5(3)
C13 B1 C7 119.9(3)
C19 F3 F2' 48.1(8)
C19 F2' F3 45.7(7)
F4' F4 C20 70.1(11)
F4' F4 F6' 138.1(18)
C20 F4 F6' 68.6(9)
F5' F5 C20 51.9(7)
F5' F5 F4' 95.4(10)
C20 F5 F4' 50.9(6)
F5' F6 C20 68.4(16)
F5' F6 F6' 128(2)
C20 F6 F6' 64.1(9)
F4 F4' C20 68.4(13)
F4 F4' F5 123(2)
C20 F4' F5 61.0(9)
F6 F5' C20 71.9(18)
F6 F5' F5 136(3)
C20 F5' F5 65.8(12)
F4 F6' C20 54.2(6)
F4 F6' F6 97.7(11)
C20 F6' F6 51.9(7)
C22 F10 F12' 48.9(7)
F12' F12 C22 72(2)
F12' F12 F11' 114(3)
C22 F12 F11' 46.4(8)
C22 F11' F12 49.8(7)
F12 F12' C22 79(3)
F12 F12' F10 119(3)
C22 F12' F10 48.2(7)
F16' F16 C24 69.4(15)
F16' F16 F18' 115(2)
C24 F16 F18' 54.4(7)
F17' F17 F16' 105.1(10)
F17' F17 C24 57.7(6)
F16' F17 C24 54.6(6)
F18' F18 F17' 137.7(16)
F18' F18 C24 74.2(11)
F17' F18 C24 64.7(8)
F16 F16' C24 75.3(17)
F16 F16' F17 140(2)
C24 F16' F17 65.1(9)
F18 F17' C24 58.1(6)
F18 F17' F17 115.0(11)
C24 F17' F17 63.9(6)
F18 F18' C24 61.1(10)
F18 F18' F16 103.9(14)
C24 F18' F16 51.0(6)

loop_
_geom_bond_atom_site_label_1
_geom_bond_atom_site_label_2
_geom_bond_distance
C1 C2 1.401(5)
C1 C6 1.402(5)
C1 B1 1.552(5)
C2 C3 1.389(5)
C3 C4 1.383(5)
C3 C19 1.498(6)
C4 C5 1.390(5)
C5 C6 1.387(5)
C5 C20 1.510(6)
C7 C8 1.393(5)
C7 C12 1.402(4)
C7 B1 1.569(5)
C8 C9 1.393(5)
C9 C10 1.387(5)
C9 C22 1.497(6)
C10 C11 1.380(5)
C11 C12 1.389(4)
C11 C21 1.499(5)
C13 C18 1.400(5)
C13 C14 1.404(5)
C13 B1 1.563(5)
C14 C15 1.381(5)
C15 C16 1.390(5)
C15 C23 1.492(5)
C16 C17 1.372(5)
C17 C18 1.386(5)
C17 C24 1.496(6)
C19 F3 1.258(10)
C19 F1' 1.289(14)
C19 F2' 1.310(14)
C19 F2 1.322(12)
C19 F1 1.325(16)
C19 F3' 1.329(15)
C20 F5' 1.212(15)
C20 F4 1.233(11)
C20 F6 1.239(14)
C20 F4' 1.247(13)
C20 F5 1.406(10)
C20 F6' 1.416(12)
C21 F9 1.301(4)
C21 F8 1.326(4)
C21 F7 1.332(4)
C22 F11' 1.264(13)
C22 F10 1.276(13)
C22 F10' 1.285(11)
C22 F12' 1.291(15)
C22 F11 1.317(11)
C22 F12 1.334(16)
C23 F14 1.283(4)
C23 F15 1.318(4)
C23 F13 1.329(4)
C24 F18 1.227(10)
C24 F16' 1.248(12)
C24 F16 1.290(13)
C24 F17' 1.307(8)
C24 F18' 1.350(11)
C24 F17 1.389(10)
F3 F2' 1.76(2)
F4 F4' 0.88(2)
F4 F6' 1.280(18)
F5 F5' 1.36(3)
F5 F4' 1.49(2)
F6 F5' 0.83(3)
F6 F6' 1.42(2)
F10 F12' 1.70(2)
F12 F12' 0.66(3)
F12 F11' 1.74(3)
F16 F16' 0.77(2)
F16 F18' 1.600(18)
F17 F17' 1.317(13)
F17 F16' 1.329(19)
F18 F18' 0.99(2)
F18 F17' 1.215(19)
